data_2241658
loop_
_publ_author_name
'Souilem, Amira'
'Zid, Mohamed Faouzi'

_publ_section_title
;
 Synth\`ese, \'etude et validation structurale d'un triple bis-molybdate
 en couches, Ag~0.60~Na~0.40~Fe(MoO~4~)~2~ li\'e \`a yavapaiite
;
_journal_coeditor_code VN2110
_journal_issue 5
_journal_name_full 'Acta Crystallographica Section E'
_journal_page_first 737
_journal_page_last 740
_journal_paper_doi 10.1107/S2056989016006654
_journal_volume 72
_journal_year 2016
_chemical_formula_moiety 'Ag0.60 Fe Mo2 Na0.40 O8'
_chemical_formula_sum 'Ag0.6 Fe Mo2 Na0.4 O8'
_chemical_formula_weight 449.65
_chemical_name_systematic
;
Silver sodium iron(III) bis[molybdate(VI)]
;
_space_group_IT_number 15
_symmetry_cell_setting monoclinic
_symmetry_space_group_name_Hall '-C 2yc'
_symmetry_space_group_name_H-M 'C 1 2/c 1'
_atom_sites_solution_primary direct
_atom_sites_solution_secondary difmap
_audit_creation_method SHELXL-97
_cell_angle_alpha 90.00
_cell_angle_beta 90.334(8)
_cell_angle_gamma 90.00
_cell_formula_units_Z 4
_cell_length_a 9.8310(9)
_cell_length_b 5.2740(6)
_cell_length_c 13.617(2)
_cell_measurement_reflns_used 25
_cell_measurement_temperature 298(2)
_cell_measurement_theta_max 15
_cell_measurement_theta_min 10
_cell_volume 706.01(15)
_computing_cell_refinement
;
CAD-4 EXPRESS (Duisenberg, 1992; Mac\'i\<cek & Yordanov, 1992)
;
_computing_data_collection
;
CAD-4 EXPRESS (Duisenberg, 1992; Mac\'i\<cek & Yordanov, 1992)
;
_computing_data_reduction
;
XCAD4 (Harms & Wocadlo, 1995)
;
_computing_molecular_graphics
;
DIAMOND (Brandenburg & Putz, 2001)
;
_computing_publication_material
;
WinGX (Farrugia, 2012) and publCIF (Westrip, 2010)
;
_computing_structure_refinement
;
SHELXL97 (Sheldrick, 2008)
;
_computing_structure_solution
;
SHELXS97 (Sheldrick, 2008)
;
_diffrn_ambient_temperature 298(2)
_diffrn_measured_fraction_theta_full 1.000
_diffrn_measured_fraction_theta_max 1.000
_diffrn_measurement_device_type 'Enraf--Nonius CAD-4'
_diffrn_measurement_method \w/2\q
_diffrn_radiation_monochromator graphite
_diffrn_radiation_source 'fine-focus sealed tube'
_diffrn_radiation_type MoK\a
_diffrn_radiation_wavelength 0.71073
_diffrn_reflns_av_R_equivalents 0.0453
_diffrn_reflns_av_sigmaI/netI 0.0267
_diffrn_reflns_limit_h_max 12
_diffrn_reflns_limit_h_min -12
_diffrn_reflns_limit_k_max 6
_diffrn_reflns_limit_k_min -6
_diffrn_reflns_limit_l_max 17
_diffrn_reflns_limit_l_min -17
_diffrn_reflns_number 2875
_diffrn_reflns_theta_full 26.98
_diffrn_reflns_theta_max 26.98
_diffrn_reflns_theta_min 2.99
_diffrn_standards_decay_% 1.22
_diffrn_standards_interval_time 120
_diffrn_standards_number 2
_exptl_absorpt_coefficient_mu 7.168
_exptl_absorpt_correction_T_max 0.2865
_exptl_absorpt_correction_T_min 0.1664
_exptl_absorpt_correction_type psi-scan
_exptl_absorpt_process_details
;
(North <i>et al.</i>, 1968)
;
_exptl_crystal_colour green
_exptl_crystal_density_diffrn 4.230
_exptl_crystal_density_method 'not measured'
_exptl_crystal_description prism
_exptl_crystal_F_000 826
_exptl_crystal_size_max 0.32
_exptl_crystal_size_mid 0.24
_exptl_crystal_size_min 0.18
_refine_diff_density_max 1.363
_refine_diff_density_min -1.479
_refine_ls_extinction_coef 0.0042(4)
_refine_ls_extinction_expression Fc^*^=kFc[1+0.001xFc^2^\l^3^/sin(2\q)]^-1/4^
_refine_ls_extinction_method
;
SHELXL97 (Sheldrick, 2008)
;
_refine_ls_goodness_of_fit_ref 1.146
_refine_ls_matrix_type full
_refine_ls_number_parameters 60
_refine_ls_number_reflns 766
_refine_ls_number_restraints 1
_refine_ls_restrained_S_all 1.145
_refine_ls_R_factor_all 0.0268
_refine_ls_R_factor_gt 0.0254
_refine_ls_shift/su_max 0.000
_refine_ls_shift/su_mean 0.000
_refine_ls_structure_factor_coef Fsqd
_refine_ls_weighting_details 'calc w=1/[\s^2^(Fo^2^)+(0.0383P)^2^+5.2530P] where P=(Fo^2^+2Fc^2^)/3'
_refine_ls_weighting_scheme calc
_refine_ls_wR_factor_gt 0.0709
_refine_ls_wR_factor_ref 0.0717
_reflns_number_gt 726
_reflns_number_total 766
_reflns_threshold_expression I>2\s(I)
_cod_data_source_file vn2110sup1.cif
_cod_data_source_block I
_cod_original_sg_symbol_H-M 'C 2/c'
_cod_original_formula_sum 'Ag0.60 Fe Mo2 Na0.40 O8'
_cod_database_code 2241658

loop_
_symmetry_equiv_pos_as_xyz
'x, y, z'
'-x, y, -z+1/2'
'x+1/2, y+1/2, z'
'-x+1/2, y+1/2, -z+1/2'
'-x, -y, -z'
'x, -y, z-1/2'
'-x+1/2, -y+1/2, -z'
'x+1/2, -y+1/2, z-1/2'

loop_
_atom_site_type_symbol
_atom_site_label
_atom_site_fract_x
_atom_site_fract_y
_atom_site_fract_z
_atom_site_U_iso_or_equiv
_atom_site_adp_type
_atom_site_calc_flag
_atom_site_refinement_flags
_atom_site_occupancy
_atom_site_symmetry_multiplicity
Mo Mo1 0.67543(3) 0.03643(7) 0.61867(3) 0.0095(2) Uani d . 1 1
Ag Ag1 0.5000 0.57001(16) 0.7500 0.0214(3) Uani d SP 0.597(4) 2
Na Na1 0.5000 0.57001(16) 0.7500 0.0214(3) Uani d SP 0.403(5) 2
Fe Fe1 0.5000 0.5000 0.5000 0.0138(3) Uani d S 1 2
O O1 0.5741(3) 0.3200(6) 0.6162(2) 0.0146(6) Uani d . 1 1
O O2 0.8459(3) 0.1020(7) 0.5812(3) 0.0180(7) Uani d . 1 1
O O3 0.6013(3) 0.8108(6) 0.5404(2) 0.0168(7) Uani d . 1 1
O O4 0.6740(4) 0.9128(7) 0.7348(3) 0.0249(8) Uani d . 1 1

loop_
_atom_site_aniso_label
_atom_site_aniso_U_11
_atom_site_aniso_U_22
_atom_site_aniso_U_33
_atom_site_aniso_U_12
_atom_site_aniso_U_13
_atom_site_aniso_U_23
Mo1 0.0100(3) 0.0091(3) 0.0095(3) 0.00035(12) -0.00039(14) 0.00001(12)
Ag1 0.0298(5) 0.0227(5) 0.0116(4) 0.000 0.0044(3) 0.000
Na1 0.0298(5) 0.0227(5) 0.0116(4) 0.000 0.0044(3) 0.000
Fe1 0.0135(5) 0.0141(5) 0.0138(5) 0.0005(3) -0.0009(3) -0.0013(3)
O1 0.0173(14) 0.0155(15) 0.0109(14) 0.0039(12) -0.0028(11) -0.0011(12)
O2 0.0112(14) 0.0208(17) 0.0220(16) 0.0001(13) 0.0030(12) -0.0076(14)
O3 0.0155(14) 0.0112(15) 0.0238(16) -0.0010(13) -0.0031(12) -0.0041(13)
O4 0.0342(19) 0.0241(19) 0.0163(17) -0.0013(16) -0.0025(14) 0.0070(15)

loop_
_atom_type_symbol
_atom_type_description
_atom_type_scat_dispersion_real
_atom_type_scat_dispersion_imag
_atom_type_scat_source
O O 0.0106 0.0060 'International Tables Vol C Tables 4.2.6.8 and 6.1.1.4'
Fe Fe 0.3463 0.8444 'International Tables Vol C Tables 4.2.6.8 and 6.1.1.4'
Ag Ag -0.8971 1.1015 'International Tables Vol C Tables 4.2.6.8 and 6.1.1.4'
Na Na 0.0362 0.0249 'International Tables Vol C Tables 4.2.6.8 and 6.1.1.4'
Mo Mo -1.6832 0.6857 'International Tables Vol C Tables 4.2.6.8 and 6.1.1.4'

loop_
_geom_angle_atom_site_label_1
_geom_angle_atom_site_label_2
_geom_angle_atom_site_label_3
_geom_angle_site_symmetry_1
_geom_angle_site_symmetry_3
_geom_angle
O4 Mo1 O3 1_545 1_545 107.33(18)
O4 Mo1 O2 1_545 . 110.48(18)
O3 Mo1 O2 1_545 . 110.15(15)
O4 Mo1 O1 1_545 . 109.08(16)
O3 Mo1 O1 1_545 . 108.97(14)
O2 Mo1 O1 . . 110.75(16)
O1 Mo1 Na1 . 3_545 116.83(10)
O1 Ag1 O1 . 2_656 112.29(16)
O1 Ag1 O4 . . 97.21(12)
O1 Ag1 O4 2_656 . 132.89(11)
O1 Ag1 O4 . 2_656 132.89(11)
O1 Ag1 O4 2_656 2_656 97.21(12)
O4 Ag1 O4 . 2_656 87.30(18)
O2 Fe1 O2 3_455 7_656 180.0000(10)
O2 Fe1 O1 3_455 . 87.84(14)
O2 Fe1 O1 7_656 . 92.16(14)
O2 Fe1 O1 3_455 5_666 92.16(14)
O2 Fe1 O1 7_656 5_666 87.84(14)
O1 Fe1 O1 . 5_666 180.00(10)
O2 Fe1 O3 3_455 . 90.32(14)
O2 Fe1 O3 7_656 . 89.68(14)
O1 Fe1 O3 . . 89.60(13)
O1 Fe1 O3 5_666 . 90.40(13)
O2 Fe1 O3 3_455 5_666 89.68(14)
O2 Fe1 O3 7_656 5_666 90.32(14)
O1 Fe1 O3 . 5_666 90.40(13)
O1 Fe1 O3 5_666 5_666 89.60(13)
O3 Fe1 O3 . 5_666 180.0000(10)
Mo1 O1 Fe1 . . 127.94(16)
Mo1 O1 Ag1 . . 128.48(15)
Fe1 O1 Ag1 . . 103.57(13)
Mo1 O2 Fe1 . 3_545 147.0(2)
Mo1 O2 Na1 . 3_545 105.22(15)
Fe1 O2 Na1 3_545 3_545 91.76(12)
Mo1 O3 Fe1 1_565 . 158.6(2)
Mo1 O4 Ag1 1_565 . 111.19(18)

loop_
_geom_bond_atom_site_label_1
_geom_bond_atom_site_label_2
_geom_bond_site_symmetry_2
_geom_bond_distance
_geom_bond_publ_flag
Mo1 O4 1_545 1.711(4) y
Mo1 O3 1_545 1.754(3) y
Mo1 O2 . 1.788(3) y
Mo1 O1 . 1.797(3) y
Ag1 O1 . 2.367(3) y
Ag1 O1 2_656 2.367(3) y
Ag1 O4 . 2.499(4) y
Ag1 O4 2_656 2.499(4) y
Fe1 O2 3_455 1.957(3) y
Fe1 O2 7_656 1.957(3) y
Fe1 O1 . 1.981(3) y
Fe1 O1 5_666 1.981(3) y
Fe1 O3 . 1.994(3) y
Fe1 O3 5_666 1.994(3) y

_cod_database_fobs_code 2241658
